data_4329851
loop_
_publ_author_name
'Subramaniam Kuppuswamy'
'Mark W. Bezpalko'
'Tamara M. Powers'
'Mark M. Turnbull'
'Bruce M. Foxman'
'Christine M. Thomas'

_publ_section_title
;
 Utilization of Phosphinoamide Ligands in Homobimetallic Fe and Mn
 Complexes: The Effect of Disparate Coordination Environments on
 Metal-Metal Interactions and Magnetic and Redox Properties
;
_journal_name_full 'Inorganic Chemistry'
_journal_page_first 8225
_journal_page_last 8240
_journal_paper_doi 10.1021/ic300776y
_journal_volume 51
_journal_year 2012
_chemical_formula_moiety 'C34 H58 Fe2 I2 N2 O1 P2'
_chemical_formula_sum 'C34 H58 Fe2 I2 N2 O P2'
_chemical_formula_weight 938.30
_space_group_IT_number 2
_symmetry_cell_setting triclinic
_symmetry_space_group_name_Hall '-P 1'
_symmetry_space_group_name_H-M 'P -1'
_atom_sites_solution_hydrogens difmap
_atom_sites_solution_primary other
_audit_creation_date 11-09-07
_audit_creation_method CRYSTALS_ver_14.23
_cell_angle_alpha 104.534(3)
_cell_angle_beta 93.880(3)
_cell_angle_gamma 106.983(3)
_cell_formula_units_Z 2
_cell_length_a 9.3067(6)
_cell_length_b 10.8588(8)
_cell_length_c 21.1880(15)
_cell_measurement_reflns_used 9768
_cell_measurement_temperature 120
_cell_measurement_theta_max 30
_cell_measurement_theta_min 3
_cell_volume 1959.2(2)
_computing_cell_refinement 'Apex2 (Bruker AXS, 2006)'
_computing_data_collection 'Apex2 (Bruker AXS, 2006)'
_computing_data_reduction 'Apex2 (Bruker AXS, 2006)'
_computing_molecular_graphics 'CAMERON (Watkin et al., 1996)'
_computing_publication_material 'CRYSTALS (Betteridge et al., 2003)'
_computing_structure_refinement 'CRYSTALS (Betteridge et al., 2003)'
_computing_structure_solution 'Superflip (Palatinus & Chapuis, 2007)'
_diffrn_ambient_temperature 120
_diffrn_measured_fraction_theta_full 0.995
_diffrn_measured_fraction_theta_max 0.987
_diffrn_measurement_device Area
_diffrn_measurement_device_type 'Bruker Kappa Apex2'
_diffrn_measurement_method '\f & \w scans'
_diffrn_radiation_monochromator graphite
_diffrn_radiation_type 'Mo K\a'
_diffrn_radiation_wavelength 0.71073
_diffrn_reflns_av_R_equivalents 0.027
_diffrn_reflns_limit_h_max 13
_diffrn_reflns_limit_h_min -13
_diffrn_reflns_limit_k_max 15
_diffrn_reflns_limit_k_min -15
_diffrn_reflns_limit_l_max 29
_diffrn_reflns_limit_l_min -29
_diffrn_reflns_number 49665
_diffrn_reflns_theta_full 28.222
_diffrn_reflns_theta_max 30.023
_diffrn_reflns_theta_min 1.004
_diffrn_standards_number 0
_exptl_absorpt_coefficient_mu 2.425
_exptl_absorpt_correction_T_max 0.77
_exptl_absorpt_correction_T_min 0.54
_exptl_absorpt_correction_type numerical
_exptl_absorpt_process_details
; 
 Analytical Absorption (De Meulenaer & Tompa, 1965) 
;
_exptl_crystal_colour orange
_exptl_crystal_density_diffrn 1.590
_exptl_crystal_description prism
_exptl_crystal_F_000 944
_exptl_crystal_size_max 0.323
_exptl_crystal_size_mid 0.255
_exptl_crystal_size_min 0.106
_refine_diff_density_max 0.91
_refine_diff_density_min -0.67
_refine_ls_extinction_method none
_refine_ls_goodness_of_fit_ref 1.0083
_refine_ls_hydrogen_treatment constr
_refine_ls_matrix_type full
_refine_ls_number_parameters 388
_refine_ls_number_reflns 11290
_refine_ls_number_restraints 0
_refine_ls_R_factor_all 0.0238
_refine_ls_R_factor_gt 0.0195
_refine_ls_shift/su_max 0.0010893
_refine_ls_shift/su_mean 0.0000423
_refine_ls_structure_factor_coef Fsqd
_refine_ls_weighting_details
;
 Method= Modified Sheldrick 
 w=1/[\s^2^(F^2^) + ( 0.02P)^2^ + 1.25P] 
 ,where P=(max(Fo^2^,0) + 2Fc^2^)/3 
;
_refine_ls_weighting_scheme calc
_refine_ls_wR_factor_all 0.0465
_refine_ls_wR_factor_gt 0.0435
_refine_ls_wR_factor_ref 0.0465
_reflns_limit_h_max 12
_reflns_limit_h_min -13
_reflns_limit_k_max 14
_reflns_limit_k_min -15
_reflns_limit_l_max 29
_reflns_limit_l_min 0
_reflns_number_gt 9938
_reflns_number_total 11290
_reflns_threshold_expression I>2.0\s(I)
_oxford_diffrn_Wilson_B_factor 1.51
_oxford_diffrn_Wilson_scale 48.80
_oxford_refine_ls_r_factor_ref 0.0238
_oxford_refine_ls_scale 0.115979(12)
_oxford_reflns_number_all 11290
_oxford_reflns_threshold_expression_ref I>-10.0\s(I)
_oxford_structure_analysis_title 'sk_260_0m in P-1'
_cod_data_source_file ic300776y_si_002_5.cif
_cod_data_source_block 7
_cod_depositor_comments
;
The following automatic conversions were performed:

'_atom_sites_solution_primary' value 'Other' changed to 'other'
according to the built-in table from CIF Core dictionary named
'cif_core.dic' version 2.4.1 from 2010-06-29.

Automatic conversion script
Id: cif_fix_values 1891 2012-01-12 08:04:46Z andrius 
;
_cod_original_sg_symbol_Hall '-P 1 '
_cod_original_sg_symbol_H-M 'P -1 '
_cod_original_formula_sum 'C34 H58 Fe2 I2 N2 O1 P2'
_cod_database_code 4329851

loop_
_symmetry_equiv_pos_as_xyz
x,y,z
-x,-y,-z

loop_
_atom_site_label
_atom_site_type_symbol
_atom_site_fract_x
_atom_site_fract_y
_atom_site_fract_z
_atom_site_U_iso_or_equiv
_atom_site_occupancy
_atom_site_adp_type
_atom_site_refinement_flags_posn
Fe1 Fe 0.79241(2) 0.00414(2) 0.253850(10) 0.0134 1.0000 Uani .
Fe2 Fe 0.57436(2) -0.25328(2) 0.215852(10) 0.0148 1.0000 Uani .
I1 I 0.871747(11) -0.232435(10) 0.231161(5) 0.0185 1.0000 Uani .
I2 I 0.377411(13) -0.489832(11) 0.177018(6) 0.0270 1.0000 Uani .
P1 P 0.58551(4) -0.12226(4) 0.330743(18) 0.0138 1.0000 Uani .
P2 P 0.56194(4) -0.12987(4) 0.134376(18) 0.0139 1.0000 Uani .
O1 O 0.99540(12) 0.16185(11) 0.27287(6) 0.0193 1.0000 Uani .
N1 N 0.72140(14) 0.02387(13) 0.34077(6) 0.0146 1.0000 Uani .
N2 N 0.71085(14) 0.00696(12) 0.16697(6) 0.0138 1.0000 Uani .
C1 C 0.63761(17) -0.19741(16) 0.39508(8) 0.0191 1.0000 Uani .
C2 C 0.5720(2) -0.35076(18) 0.37512(9) 0.0273 1.0000 Uani .
C3 C 0.6077(2) -0.13359(19) 0.46390(8) 0.0257 1.0000 Uani .
C4 C 0.40157(16) -0.09808(16) 0.34792(7) 0.0171 1.0000 Uani .
C5 C 0.27949(18) -0.22886(18) 0.34714(9) 0.0247 1.0000 Uani .
C6 C 0.34392(18) -0.04178(17) 0.29588(8) 0.0206 1.0000 Uani .
C7 C 0.79934(16) 0.11886(15) 0.40276(7) 0.0152 1.0000 Uani .
C8 C 0.93907(17) 0.11594(16) 0.43180(7) 0.0166 1.0000 Uani .
C9 C 1.01830(18) 0.01953(17) 0.40026(8) 0.0206 1.0000 Uani .
C10 C 1.01275(17) 0.21061(17) 0.49174(8) 0.0201 1.0000 Uani .
C11 C 0.95702(18) 0.31027(17) 0.52415(8) 0.0210 1.0000 Uani .
C12 C 1.0405(2) 0.41006(19) 0.58891(8) 0.0292 1.0000 Uani .
C13 C 0.82348(18) 0.31592(16) 0.49353(8) 0.0200 1.0000 Uani .
C14 C 0.74493(17) 0.22435(15) 0.43348(7) 0.0169 1.0000 Uani .
C15 C 0.60801(18) 0.24583(17) 0.40184(8) 0.0211 1.0000 Uani .
C16 C 0.39084(17) -0.07782(16) 0.12393(7) 0.0173 1.0000 Uani .
C17 C 0.23895(18) -0.19000(17) 0.11518(8) 0.0231 1.0000 Uani .
C18 C 0.38973(18) -0.00154(18) 0.07199(8) 0.0226 1.0000 Uani .
C19 C 0.58505(18) -0.21771(16) 0.05022(7) 0.0193 1.0000 Uani .
C20 C 0.4356(2) -0.31551(19) 0.00791(9) 0.0293 1.0000 Uani .
C21 C 0.6968(2) -0.29601(17) 0.05359(8) 0.0235 1.0000 Uani .
C22 C 0.76871(16) 0.12302(14) 0.14429(7) 0.0139 1.0000 Uani .
C23 C 0.72450(17) 0.23793(15) 0.16770(7) 0.0159 1.0000 Uani .
C24 C 0.61321(19) 0.24399(16) 0.21601(8) 0.0221 1.0000 Uani .
C25 C 0.78769(18) 0.35206(16) 0.14744(8) 0.0187 1.0000 Uani .
C26 C 0.89584(17) 0.35787(16) 0.10528(8) 0.0190 1.0000 Uani .
C27 C 0.9610(2) 0.48153(18) 0.08337(9) 0.0277 1.0000 Uani .
C28 C 0.94325(17) 0.24628(16) 0.08497(7) 0.0189 1.0000 Uani .
C29 C 0.88362(16) 0.12999(15) 0.10393(7) 0.0159 1.0000 Uani .
C30 C 0.94938(18) 0.01752(17) 0.08338(8) 0.0217 1.0000 Uani .
C31 C 1.00637(19) 0.30039(16) 0.30396(9) 0.0252 1.0000 Uani .
C32 C 1.1721(2) 0.3707(2) 0.33301(11) 0.0362 1.0000 Uani .
C33 C 1.25606(18) 0.27539(18) 0.30147(9) 0.0257 1.0000 Uani .
C34 C 1.13660(17) 0.16816(17) 0.24713(8) 0.0211 1.0000 Uani .
H11 H 0.7464 -0.1754 0.3968 0.0227 1.0000 Uiso R
H21 H 0.5964 -0.3919 0.3331 0.0409 1.0000 Uiso R
H22 H 0.6129 -0.3850 0.4078 0.0405 1.0000 Uiso R
H23 H 0.4641 -0.3792 0.3724 0.0412 1.0000 Uiso R
H31 H 0.5007 -0.1534 0.4649 0.0382 1.0000 Uiso R
H32 H 0.6542 -0.0363 0.4779 0.0386 1.0000 Uiso R
H33 H 0.6489 -0.1692 0.4965 0.0380 1.0000 Uiso R
H41 H 0.4193 -0.0359 0.3912 0.0188 1.0000 Uiso R
H51 H 0.3000 -0.2603 0.3839 0.0358 1.0000 Uiso R
H52 H 0.1828 -0.2136 0.3492 0.0372 1.0000 Uiso R
H53 H 0.2700 -0.2984 0.3074 0.0364 1.0000 Uiso R
H61 H 0.3137 -0.1074 0.2540 0.0304 1.0000 Uiso R
H62 H 0.4205 0.0337 0.2908 0.0305 1.0000 Uiso R
H63 H 0.2563 -0.0162 0.3074 0.0306 1.0000 Uiso R
H91 H 1.0951 0.0592 0.3781 0.0357 1.0000 Uiso R
H92 H 0.9525 -0.0593 0.3699 0.0331 1.0000 Uiso R
H93 H 1.0649 -0.0092 0.4318 0.0356 1.0000 Uiso R
H101 H 1.1025 0.2059 0.5100 0.0240 1.0000 Uiso R
H121 H 1.1016 0.4900 0.5833 0.0460 1.0000 Uiso R
H122 H 0.9742 0.4338 0.6179 0.0453 1.0000 Uiso R
H123 H 1.1013 0.3746 0.6118 0.0464 1.0000 Uiso R
H131 H 0.7858 0.3855 0.5129 0.0240 1.0000 Uiso R
H151 H 0.6083 0.3356 0.4224 0.0313 1.0000 Uiso R
H152 H 0.6141 0.2372 0.3570 0.0337 1.0000 Uiso R
H153 H 0.5154 0.1842 0.4056 0.0317 1.0000 Uiso R
H161 H 0.3992 -0.0156 0.1665 0.0207 1.0000 Uiso R
H171 H 0.2062 -0.2450 0.0699 0.0346 1.0000 Uiso R
H172 H 0.1590 -0.1527 0.1279 0.0349 1.0000 Uiso R
H173 H 0.2435 -0.2484 0.1427 0.0349 1.0000 Uiso R
H181 H 0.3677 -0.0607 0.0284 0.0338 1.0000 Uiso R
H182 H 0.3114 0.0401 0.0769 0.0341 1.0000 Uiso R
H183 H 0.4866 0.0666 0.0769 0.0334 1.0000 Uiso R
H191 H 0.6270 -0.1484 0.0292 0.0218 1.0000 Uiso R
H201 H 0.3659 -0.2706 -0.0022 0.0424 1.0000 Uiso R
H202 H 0.3876 -0.3783 0.0307 0.0437 1.0000 Uiso R
H203 H 0.4557 -0.3637 -0.0323 0.0432 1.0000 Uiso R
H211 H 0.7177 -0.3279 0.0099 0.0340 1.0000 Uiso R
H212 H 0.6519 -0.3701 0.0693 0.0342 1.0000 Uiso R
H213 H 0.7898 -0.2411 0.0820 0.0346 1.0000 Uiso R
H241 H 0.6389 0.3333 0.2444 0.0328 1.0000 Uiso R
H242 H 0.5109 0.2207 0.1929 0.0336 1.0000 Uiso R
H243 H 0.6092 0.1812 0.2414 0.0325 1.0000 Uiso R
H251 H 0.7566 0.4278 0.1634 0.0224 1.0000 Uiso R
H271 H 0.8935 0.4912 0.0509 0.0431 1.0000 Uiso R
H272 H 0.9842 0.5602 0.1189 0.0428 1.0000 Uiso R
H273 H 1.0510 0.4799 0.0649 0.0415 1.0000 Uiso R
H281 H 1.0192 0.2503 0.0582 0.0232 1.0000 Uiso R
H301 H 0.9508 -0.0297 0.1174 0.0310 1.0000 Uiso R
H302 H 1.0509 0.0519 0.0748 0.0324 1.0000 Uiso R
H303 H 0.8901 -0.0490 0.0441 0.0325 1.0000 Uiso R
H311 H 0.9764 0.3375 0.2707 0.0312 1.0000 Uiso R
H312 H 0.9388 0.3035 0.3348 0.0304 1.0000 Uiso R
H321 H 1.2077 0.4541 0.3238 0.0448 1.0000 Uiso R
H322 H 1.1857 0.3871 0.3802 0.0452 1.0000 Uiso R
H331 H 1.3436 0.3193 0.2847 0.0314 1.0000 Uiso R
H332 H 1.2873 0.2345 0.3330 0.0313 1.0000 Uiso R
H341 H 1.1290 0.1952 0.2068 0.0251 1.0000 Uiso R
H342 H 1.1502 0.0807 0.2384 0.0241 1.0000 Uiso R

loop_
_atom_site_aniso_label
_atom_site_aniso_U_11
_atom_site_aniso_U_22
_atom_site_aniso_U_33
_atom_site_aniso_U_23
_atom_site_aniso_U_13
_atom_site_aniso_U_12
Fe1 0.01342(9) 0.01393(10) 0.01210(9) 0.00433(7) 0.00144(7) 0.00287(8)
Fe2 0.01478(10) 0.01334(10) 0.01491(10) 0.00473(8) 0.00023(8) 0.00250(8)
I1 0.01663(5) 0.01792(5) 0.02065(5) 0.00266(4) 0.00056(4) 0.00797(4)
I2 0.02717(6) 0.01636(5) 0.03040(6) 0.00733(4) -0.00403(4) -0.00236(4)
P1 0.01216(16) 0.01561(17) 0.01375(16) 0.00544(14) 0.00163(13) 0.00351(14)
P2 0.01400(16) 0.01329(17) 0.01336(16) 0.00437(13) 0.00058(13) 0.00254(13)
O1 0.0152(5) 0.0143(5) 0.0252(6) 0.0038(4) 0.0025(4) 0.0019(4)
N1 0.0134(5) 0.0159(6) 0.0129(5) 0.0035(5) 0.0016(4) 0.0028(5)
N2 0.0143(5) 0.0128(6) 0.0133(5) 0.0047(4) 0.0018(4) 0.0024(5)
C1 0.0166(7) 0.0232(8) 0.0195(7) 0.0107(6) 0.0015(6) 0.0055(6)
C2 0.0279(9) 0.0241(9) 0.0328(9) 0.0151(7) 0.0010(7) 0.0075(7)
C3 0.0249(8) 0.0358(10) 0.0191(7) 0.0139(7) 0.0041(6) 0.0085(7)
C4 0.0137(6) 0.0217(7) 0.0170(7) 0.0077(6) 0.0045(5) 0.0050(6)
C5 0.0158(7) 0.0297(9) 0.0318(9) 0.0168(7) 0.0056(6) 0.0046(6)
C6 0.0164(7) 0.0269(8) 0.0218(7) 0.0104(6) 0.0036(6) 0.0084(6)
C7 0.0144(6) 0.0176(7) 0.0129(6) 0.0051(5) 0.0029(5) 0.0033(5)
C8 0.0148(6) 0.0193(7) 0.0149(6) 0.0058(6) 0.0027(5) 0.0036(6)
C9 0.0168(7) 0.0225(8) 0.0216(7) 0.0041(6) 0.0004(6) 0.0075(6)
C10 0.0157(7) 0.0255(8) 0.0166(7) 0.0060(6) 0.0003(5) 0.0033(6)
C11 0.0205(7) 0.0214(8) 0.0156(7) 0.0022(6) 0.0020(6) 0.0013(6)
C12 0.0243(8) 0.0311(9) 0.0211(8) -0.0031(7) -0.0005(7) 0.0020(7)
C13 0.0207(7) 0.0192(7) 0.0182(7) 0.0026(6) 0.0059(6) 0.0052(6)
C14 0.0163(7) 0.0175(7) 0.0164(7) 0.0058(6) 0.0038(5) 0.0038(6)
C15 0.0214(7) 0.0218(8) 0.0208(7) 0.0042(6) 0.0026(6) 0.0096(6)
C16 0.0152(7) 0.0193(7) 0.0174(7) 0.0066(6) 0.0014(5) 0.0045(6)
C17 0.0164(7) 0.0258(8) 0.0254(8) 0.0109(7) 0.0014(6) 0.0014(6)
C18 0.0199(7) 0.0273(9) 0.0235(8) 0.0130(7) 0.0014(6) 0.0074(6)
C19 0.0225(7) 0.0180(7) 0.0152(7) 0.0034(6) 0.0005(6) 0.0052(6)
C20 0.0304(9) 0.0275(9) 0.0203(8) -0.0026(7) -0.0056(7) 0.0052(7)
C21 0.0292(8) 0.0204(8) 0.0198(7) 0.0016(6) 0.0033(6) 0.0100(7)
C22 0.0139(6) 0.0139(7) 0.0129(6) 0.0049(5) 0.0002(5) 0.0023(5)
C23 0.0154(6) 0.0164(7) 0.0156(6) 0.0050(5) 0.0026(5) 0.0041(5)
C24 0.0274(8) 0.0179(8) 0.0243(8) 0.0068(6) 0.0131(6) 0.0094(6)
C25 0.0204(7) 0.0156(7) 0.0193(7) 0.0057(6) 0.0016(6) 0.0046(6)
C26 0.0180(7) 0.0182(7) 0.0180(7) 0.0082(6) 0.0000(6) -0.0001(6)
C27 0.0296(9) 0.0227(8) 0.0300(9) 0.0145(7) 0.0057(7) 0.0012(7)
C28 0.0149(7) 0.0242(8) 0.0167(7) 0.0087(6) 0.0040(5) 0.0022(6)
C29 0.0143(6) 0.0186(7) 0.0142(6) 0.0053(5) 0.0011(5) 0.0040(5)
C30 0.0204(7) 0.0249(8) 0.0230(8) 0.0084(6) 0.0090(6) 0.0095(6)
C31 0.0188(7) 0.0148(7) 0.0380(9) 0.0025(7) 0.0036(7) 0.0035(6)
C32 0.0225(8) 0.0239(9) 0.0479(12) -0.0065(8) -0.0056(8) 0.0029(7)
C33 0.0159(7) 0.0245(8) 0.0335(9) 0.0078(7) -0.0008(6) 0.0032(6)
C34 0.0168(7) 0.0230(8) 0.0224(7) 0.0057(6) 0.0028(6) 0.0051(6)

loop_
_atom_type_symbol
_atom_type_scat_dispersion_real
_atom_type_scat_dispersion_imag
_atom_type_scat_Cromer_Mann_a1
_atom_type_scat_Cromer_Mann_b1
_atom_type_scat_Cromer_Mann_a2
_atom_type_scat_Cromer_Mann_b2
_atom_type_scat_Cromer_Mann_a3
_atom_type_scat_Cromer_Mann_b3
_atom_type_scat_Cromer_Mann_a4
_atom_type_scat_Cromer_Mann_b4
_atom_type_scat_Cromer_Mann_c
_atom_type_scat_source
C 0.0033 0.0016 2.3100 20.8439 1.0200 10.2075 1.5886 0.5687 0.8650 51.6512 0.2156 'International Tables Vol C 4.2.6.8 and 6.1.1.4'
H 0.0000 0.0000 0.4930 10.5109 0.3229 26.1257 0.1402 3.1424 0.0408 57.7998 0.0030 'International Tables Vol C 4.2.6.8 and 6.1.1.4'
N 0.0061 0.0033 12.2126 0.0057 3.1322 9.8933 2.0125 28.9975 1.1663 0.5826 -11.5290 'International Tables Vol C 4.2.6.8 and 6.1.1.4'
O 0.0106 0.0060 3.0485 13.2771 2.2868 5.7011 1.5463 0.3239 0.8670 32.9089 0.2508 'International Tables Vol C 4.2.6.8 and 6.1.1.4'
P 0.1023 0.0942 6.4345 1.9067 4.1791 27.1570 1.7800 0.5260 1.4908 68.1645 1.1149 'International Tables Vol C 4.2.6.8 and 6.1.1.4'
Fe 0.3463 0.8444 11.7695 4.7611 7.3573 0.3072 3.5222 15.3535 2.3045 76.8805 1.0369 'International Tables Vol C 4.2.6.8 and 6.1.1.4'
I -0.4742 1.8119 20.1472 4.3470 18.9949 0.3814 7.5138 27.7660 2.2735 66.8776 4.0712 'International Tables Vol C 4.2.6.8 and 6.1.1.4'

loop_
_geom_angle_atom_site_label_1
_geom_angle_atom_site_label_2
_geom_angle_atom_site_label_3
_geom_angle
_geom_angle_publ_flag
Fe2 Fe1 I1 57.366(8) yes
Fe2 Fe1 P1 51.492(10) yes
I1 Fe1 P1 83.513(10) yes
Fe2 Fe1 P2 50.267(10) yes
I1 Fe1 P2 87.758(11) yes
P1 Fe1 P2 90.308(13) yes
Fe2 Fe1 O1 163.18(3) yes
I1 Fe1 O1 106.31(3) yes
P1 Fe1 O1 136.44(3) yes
P2 Fe1 O1 131.53(3) yes
Fe2 Fe1 N1 85.90(4) yes
I1 Fe1 N1 104.19(4) yes
P1 Fe1 N1 34.40(4) yes
P2 Fe1 N1 117.94(4) yes
O1 Fe1 N1 103.44(5) yes
Fe2 Fe1 N2 82.10(4) yes
I1 Fe1 N2 105.25(4) yes
P1 Fe1 N2 118.40(4) yes
P2 Fe1 N2 32.06(4) yes
O1 Fe1 N2 100.15(5) yes
N1 Fe1 N2 134.89(5) yes
Fe1 Fe2 I1 61.306(9) yes
Fe1 Fe2 I2 178.001(10) yes
I1 Fe2 I2 118.110(9) yes
Fe1 Fe2 P1 65.480(12) yes
I1 Fe2 P1 94.045(12) yes
I2 Fe2 P1 116.516(13) yes
Fe1 Fe2 P2 67.817(12) yes
I1 Fe2 P2 101.653(12) yes
I2 Fe2 P2 110.754(13) yes
P1 Fe2 P2 114.078(16) yes
Fe1 I1 Fe2 61.328(8) yes
Fe2 P1 Fe1 63.028(11) yes
Fe2 P1 N1 105.15(5) yes
Fe2 P1 C1 115.16(5) yes
Fe1 P1 C1 125.08(5) yes
N1 P1 C1 107.60(7) yes
Fe2 P1 C4 112.82(5) yes
Fe1 P1 C4 127.58(5) yes
N1 P1 C4 111.65(7) yes
C1 P1 C4 104.50(7) yes
Fe2 P2 Fe1 61.916(12) yes
Fe2 P2 N2 100.26(4) yes
Fe2 P2 C16 117.44(5) yes
Fe1 P2 C16 120.77(5) yes
N2 P2 C16 108.50(7) yes
Fe2 P2 C19 114.04(5) yes
Fe1 P2 C19 129.02(5) yes
N2 P2 C19 110.29(7) yes
C16 P2 C19 106.08(7) yes
Fe1 O1 C31 122.67(9) yes
Fe1 O1 C34 130.32(9) yes
C31 O1 C34 105.50(12) yes
Fe1 N1 P1 103.48(6) yes
Fe1 N1 C7 127.52(9) yes
P1 N1 C7 126.12(10) yes
Fe1 N2 P2 109.27(6) yes
Fe1 N2 C22 120.42(9) yes
P2 N2 C22 129.84(10) yes
P1 C1 C2 113.39(11) yes
P1 C1 C3 114.09(11) yes
C2 C1 C3 111.99(14) yes
P1 C1 H11 102.4 no
C2 C1 H11 106.7 no
C3 C1 H11 107.3 no
C1 C2 H21 112.4 no
C1 C2 H22 109.8 no
H21 C2 H22 107.6 no
C1 C2 H23 110.9 no
H21 C2 H23 107.9 no
H22 C2 H23 108.0 no
C1 C3 H31 110.7 no
C1 C3 H32 112.3 no
H31 C3 H32 107.9 no
C1 C3 H33 110.4 no
H31 C3 H33 107.7 no
H32 C3 H33 107.7 no
P1 C4 C5 112.79(11) yes
P1 C4 C6 109.15(10) yes
C5 C4 C6 108.33(13) yes
P1 C4 H41 107.4 no
C5 C4 H41 108.5 no
C6 C4 H41 110.7 no
C4 C5 H51 112.4 no
C4 C5 H52 109.3 no
H51 C5 H52 107.4 no
C4 C5 H53 111.2 no
H51 C5 H53 108.5 no
H52 C5 H53 107.9 no
C4 C6 H61 110.9 no
C4 C6 H62 111.5 no
H61 C6 H62 107.3 no
C4 C6 H63 110.4 no
H61 C6 H63 107.2 no
H62 C6 H63 109.3 no
N1 C7 C8 120.74(13) yes
N1 C7 C14 120.93(13) yes
C8 C7 C14 118.12(13) yes
C7 C8 C9 123.48(13) yes
C7 C8 C10 119.32(14) yes
C9 C8 C10 117.14(14) yes
C8 C9 H91 111.6 no
C8 C9 H92 113.5 no
H91 C9 H92 107.7 no
C8 C9 H93 111.2 no
H91 C9 H93 106.9 no
H92 C9 H93 105.5 no
C8 C10 C11 123.17(15) yes
C8 C10 H101 117.8 no
C11 C10 H101 119.0 no
C10 C11 C12 121.24(15) yes
C10 C11 C13 116.89(14) yes
C12 C11 C13 121.85(15) yes
C11 C12 H121 112.2 no
C11 C12 H122 112.7 no
H121 C12 H122 106.0 no
C11 C12 H123 111.4 no
H121 C12 H123 108.7 no
H122 C12 H123 105.6 no
C11 C13 C14 122.53(15) yes
C11 C13 H131 119.1 no
C14 C13 H131 118.3 no
C7 C14 C13 119.78(14) yes
C7 C14 C15 121.90(13) yes
C13 C14 C15 118.26(14) yes
C14 C15 H151 109.0 no
C14 C15 H152 109.2 no
H151 C15 H152 108.1 no
C14 C15 H153 112.7 no
H151 C15 H153 108.9 no
H152 C15 H153 108.8 no
P2 C16 C17 114.61(11) yes
P2 C16 C18 114.86(11) yes
C17 C16 C18 111.25(12) yes
P2 C16 H161 101.9 no
C17 C16 H161 105.6 no
C18 C16 H161 107.5 no
C16 C17 H171 112.3 no
C16 C17 H172 110.8 no
H171 C17 H172 106.8 no
C16 C17 H173 112.2 no
H171 C17 H173 108.2 no
H172 C17 H173 106.2 no
C16 C18 H181 111.3 no
C16 C18 H182 109.6 no
H181 C18 H182 107.1 no
C16 C18 H183 110.6 no
H181 C18 H183 108.9 no
H182 C18 H183 109.2 no
P2 C19 C20 113.71(12) yes
P2 C19 C21 110.81(11) yes
C20 C19 C21 108.15(14) yes
P2 C19 H191 106.3 no
C20 C19 H191 109.0 no
C21 C19 H191 108.8 no
C19 C20 H201 112.6 no
C19 C20 H202 109.6 no
H201 C20 H202 108.6 no
C19 C20 H203 109.9 no
H201 C20 H203 107.9 no
H202 C20 H203 108.3 no
C19 C21 H211 108.1 no
C19 C21 H212 109.4 no
H211 C21 H212 109.1 no
C19 C21 H213 111.7 no
H211 C21 H213 109.3 no
H212 C21 H213 109.1 no
N2 C22 C23 120.66(13) yes
N2 C22 C29 120.38(13) yes
C23 C22 C29 118.58(13) yes
C22 C23 C24 122.27(13) yes
C22 C23 C25 119.74(14) yes
C24 C23 C25 117.97(14) yes
C23 C24 H241 109.8 no
C23 C24 H242 110.5 no
H241 C24 H242 107.3 no
C23 C24 H243 112.1 no
H241 C24 H243 110.6 no
H242 C24 H243 106.4 no
C23 C25 C26 122.09(15) yes
C23 C25 H251 118.6 no
C26 C25 H251 119.3 no
C25 C26 C27 121.16(15) yes
C25 C26 C28 117.56(14) yes
C27 C26 C28 121.27(15) yes
C26 C27 H271 113.2 no
C26 C27 H272 111.3 no
H271 C27 H272 105.8 no
C26 C27 H273 111.0 no
H271 C27 H273 106.7 no
H272 C27 H273 108.6 no
C26 C28 C29 122.44(14) yes
C26 C28 H281 118.4 no
C29 C28 H281 119.1 no
C22 C29 C28 119.45(14) yes
C22 C29 C30 121.73(13) yes
C28 C29 C30 118.76(13) yes
C29 C30 H301 111.9 no
C29 C30 H302 110.0 no
H301 C30 H302 109.0 no
C29 C30 H303 111.3 no
H301 C30 H303 106.2 no
H302 C30 H303 108.3 no
O1 C31 C32 105.30(13) yes
O1 C31 H311 108.5 no
C32 C31 H311 110.9 no
O1 C31 H312 109.9 no
C32 C31 H312 114.5 no
H311 C31 H312 107.7 no
C31 C32 C33 105.61(14) yes
C31 C32 H321 110.7 no
C33 C32 H321 111.5 no
C31 C32 H322 110.5 no
C33 C32 H322 110.4 no
H321 C32 H322 108.1 no
C32 C33 C34 103.75(13) yes
C32 C33 H331 112.7 no
C34 C33 H331 112.2 no
C32 C33 H332 110.2 no
C34 C33 H332 109.2 no
H331 C33 H332 108.8 no
C33 C34 O1 103.72(13) yes
C33 C34 H341 112.1 no
O1 C34 H341 106.9 no
C33 C34 H342 113.2 no
O1 C34 H342 109.1 no
H341 C34 H342 111.3 no

loop_
_geom_bond_atom_site_label_1
_geom_bond_atom_site_label_2
_geom_bond_distance
_geom_bond_publ_flag
Fe1 Fe2 2.8134(3) yes
Fe1 I1 2.8128(3) yes
Fe1 P1 2.8721(4) yes
Fe1 P2 2.9528(5) yes
Fe1 O1 2.0796(11) yes
Fe1 N1 1.9808(12) yes
Fe1 N2 1.9542(12) yes
Fe2 I1 2.7004(3) yes
Fe2 I2 2.5729(3) yes
Fe2 P1 2.4702(5) yes
Fe2 P2 2.4523(4) yes
P1 N1 1.6687(13) yes
P1 C1 1.8599(15) yes
P1 C4 1.8522(15) yes
P2 N2 1.6607(13) yes
P2 C16 1.8560(15) yes
P2 C19 1.8585(16) yes
O1 C31 1.4531(19) yes
O1 C34 1.4465(18) yes
N1 C7 1.4385(18) yes
N2 C22 1.4323(18) yes
C1 C2 1.530(2) yes
C1 C3 1.531(2) yes
C1 H11 0.965 no
C2 H21 0.965 no
C2 H22 0.969 no
C2 H23 0.953 no
C3 H31 0.959 no
C3 H32 0.975 no
C3 H33 0.979 no
C4 C5 1.533(2) yes
C4 C6 1.526(2) yes
C4 H41 0.963 no
C5 H51 0.955 no
C5 H52 0.964 no
C5 H53 0.959 no
C6 H61 0.951 no
C6 H62 0.952 no
C6 H63 0.963 no
C7 C8 1.413(2) yes
C7 C14 1.415(2) yes
C8 C9 1.501(2) yes
C8 C10 1.398(2) yes
C9 H91 0.940 no
C9 H92 0.941 no
C9 H93 0.937 no
C10 C11 1.384(2) yes
C10 H101 0.917 no
C11 C12 1.509(2) yes
C11 C13 1.387(2) yes
C12 H121 0.929 no
C12 H122 0.943 no
C12 H123 0.942 no
C13 C14 1.399(2) yes
C13 H131 0.938 no
C14 C15 1.505(2) yes
C15 H151 0.962 no
C15 H152 0.939 no
C15 H153 0.946 no
C16 C17 1.537(2) yes
C16 C18 1.536(2) yes
C16 H161 0.963 no
C17 H171 0.967 no
C17 H172 0.969 no
C17 H173 0.970 no
C18 H181 0.952 no
C18 H182 0.962 no
C18 H183 0.964 no
C19 C20 1.535(2) yes
C19 C21 1.532(2) yes
C19 H191 0.968 no
C20 H201 0.960 no
C20 H202 0.956 no
C20 H203 0.943 no
C21 H211 0.957 no
C21 H212 0.944 no
C21 H213 0.956 no
C22 C23 1.410(2) yes
C22 C29 1.411(2) yes
C23 C24 1.508(2) yes
C23 C25 1.393(2) yes
C24 H241 0.955 no
C24 H242 0.972 no
C24 H243 0.963 no
C25 C26 1.388(2) yes
C25 H251 0.941 no
C26 C27 1.504(2) yes
C26 C28 1.387(2) yes
C27 H271 0.946 no
C27 H272 0.943 no
C27 H273 0.951 no
C28 C29 1.393(2) yes
C28 H281 0.933 no
C29 C30 1.504(2) yes
C30 H301 0.985 no
C30 H302 0.957 no
C30 H303 0.960 no
C31 C32 1.512(2) yes
C31 H311 0.958 no
C31 H312 0.939 no
C32 C33 1.525(3) yes
C32 H321 0.944 no
C32 H322 0.963 no
C33 C34 1.521(2) yes
C33 H331 0.956 no
C33 H332 0.963 no
C34 H341 0.975 no
C34 H342 0.969 no
